data_1506662
loop_
_publ_author_name
'Magnus, Philip'
'Stent, Matthew A. H.'

_publ_section_title
;
 Stereospecific synthesis of (+/-)-1,2-anhydro methyl rocaglate.
;
_journal_issue 18
_journal_name_full 'Organic letters'
_journal_page_first 3853
_journal_page_last 3855
_journal_paper_doi 10.1021/ol0513793
_journal_volume 7
_journal_year 2005
_chemical_formula_sum 'C26 H22 O5'
_chemical_formula_weight 414.44
_chemical_name_systematic
; 
 ? 
;
_space_group_IT_number 2
_symmetry_cell_setting triclinic
_symmetry_space_group_name_Hall '-P 1'
_symmetry_space_group_name_H-M 'P -1'
_atom_sites_solution_hydrogens geom
_atom_sites_solution_primary direct
_atom_sites_solution_secondary difmap
_audit_creation_method SHELXL-97
_cell_angle_alpha 89.289(2)
_cell_angle_beta 90.728(2)
_cell_angle_gamma 107.279(2)
_cell_formula_units_Z 2
_cell_length_a 7.1150(2)
_cell_length_b 10.4338(4)
_cell_length_c 14.1498(5)
_cell_measurement_temperature 123(2)
_cell_volume 1002.90(6)
_computing_cell_refinement 'Collect software, Nonius B.V. 1998'
_computing_data_collection 'Collect software, Nonius B.V. 1998'
_computing_data_reduction
;
DENZO and Scalepack (Otwinoski and Minor, 1997)
;
_computing_molecular_graphics 'XP SHELXTL/PC, Siemens Analytical'
_computing_structure_refinement 'XL SHELXTL/PC, Siemens Analytical'
_computing_structure_solution
;

SIR97 - Altomare A., Burla M.C., Camalli M., Cascarano G.L., Giacovazzo C., 
Guagliardi A., Moliterni A.G.G., Polidori G.,Spagna R.
;
_diffrn_ambient_temperature 123(2)
_diffrn_measured_fraction_theta_full 0.997
_diffrn_measured_fraction_theta_max 0.997
_diffrn_measurement_device_type 'Nonius Kappa CCD'
_diffrn_measurement_method \w-scans
_diffrn_radiation_monochromator graphite
_diffrn_radiation_source 'fine-focus sealed tube'
_diffrn_radiation_type MoK\a
_diffrn_radiation_wavelength 0.71073
_diffrn_reflns_av_R_equivalents 0.0521
_diffrn_reflns_av_sigmaI/netI 0.0843
_diffrn_reflns_limit_h_max 8
_diffrn_reflns_limit_h_min -9
_diffrn_reflns_limit_k_max 13
_diffrn_reflns_limit_k_min -10
_diffrn_reflns_limit_l_max 18
_diffrn_reflns_limit_l_min -16
_diffrn_reflns_number 7408
_diffrn_reflns_theta_full 27.50
_diffrn_reflns_theta_max 27.50
_diffrn_reflns_theta_min 3.00
_exptl_absorpt_coefficient_mu 0.095
_exptl_absorpt_correction_type none
_exptl_crystal_colour orange
_exptl_crystal_density_diffrn 1.372
_exptl_crystal_density_method 'not measured'
_exptl_crystal_description 'long needles'
_exptl_crystal_F_000 436
_exptl_crystal_size_max 0.64
_exptl_crystal_size_mid 0.11
_exptl_crystal_size_min 0.10
_refine_diff_density_max 0.375
_refine_diff_density_min -0.279
_refine_diff_density_rms 0.063
_refine_ls_extinction_coef 0.025(4)
_refine_ls_extinction_expression Fc^*^=kFc[1+0.001xFc^2^\l^3^/sin(2\q)]^-1/4^
_refine_ls_extinction_method SHELXL
_refine_ls_goodness_of_fit_ref 1.171
_refine_ls_hydrogen_treatment mixed
_refine_ls_matrix_type full
_refine_ls_number_parameters 281
_refine_ls_number_reflns 4584
_refine_ls_number_restraints 0
_refine_ls_restrained_S_all 1.171
_refine_ls_R_factor_all 0.1239
_refine_ls_R_factor_gt 0.0944
_refine_ls_shift/su_max 0.045
_refine_ls_shift/su_mean 0.008
_refine_ls_structure_factor_coef Fsqd
_refine_ls_weighting_details 'calc w=1/[\s^2^(Fo^2^)+(0.0198P)^2^+1.6677P] where P=(Fo^2^+2Fc^2^)/3'
_refine_ls_weighting_scheme calc
_refine_ls_wR_factor_gt 0.1541
_refine_ls_wR_factor_ref 0.1643
_reflns_number_gt 3689
_reflns_number_total 4584
_reflns_threshold_expression >2sigma(I)
_cod_data_source_file ol0513793si20050614_052403.cif
_cod_data_source_block Compound_14
_cod_depositor_comments
;
The following automatic conversions were performed:

'_symmetry_cell_setting' value 'Triclinic' changed to 'triclinic'
according to /home/saulius/struct/CIF-dictionaries/cif_core.dic
dictionary named 'cif_core.dic' version 2.4.1 from 2010-06-29.

Automatic conversion script
Id: cif_fix_values 1715 2011-07-08 13:25:40Z adriana 
;
_cod_original_sg_symbol_H-M P-1
_cod_database_code 1506662

loop_
_symmetry_equiv_pos_as_xyz
'x, y, z'
'-x, -y, -z'

loop_
_atom_site_label
_atom_site_type_symbol
_atom_site_fract_x
_atom_site_fract_y
_atom_site_fract_z
_atom_site_U_iso_or_equiv
_atom_site_adp_type
_atom_site_occupancy
_atom_site_symmetry_multiplicity
_atom_site_calc_flag
_atom_site_refinement_flags
O1 O 0.2562(3) 0.58080(18) 0.58511(13) 0.0172(4) Uani 1 1 d .
C2 C 0.2982(4) 0.7191(3) 0.5792(2) 0.0165(6) Uani 1 1 d .
C3 C 0.3480(4) 0.7818(3) 0.48862(19) 0.0175(6) Uani 1 1 d .
H3 H 0.3769 0.8776 0.4837 0.021 Uiso 1 1 d R
C4 C 0.3537(4) 0.7129(3) 0.40941(19) 0.0145(6) Uani 1 1 d .
C5 C 0.3050(4) 0.5672(3) 0.41605(19) 0.0150(6) Uani 1 1 d .
C6 C 0.3045(4) 0.4813(3) 0.34007(19) 0.0163(6) Uani 1 1 d .
C7 C 0.2521(4) 0.3430(3) 0.3514(2) 0.0175(6) Uani 1 1 d .
H7 H 0.2505 0.2861 0.2984 0.021 Uiso 1 1 d R
C8 C 0.2008(4) 0.2878(3) 0.4410(2) 0.0174(6) Uani 1 1 d .
C9 C 0.2053(4) 0.3698(3) 0.51848(19) 0.0165(6) Uani 1 1 d .
H9 H 0.1745 0.3312 0.5804 0.020 Uiso 1 1 d R
C10 C 0.2559(4) 0.5063(3) 0.50472(19) 0.0158(6) Uani 1 1 d .
C11 C 0.2897(4) 0.7892(3) 0.65830(19) 0.0164(6) Uani 1 1 d .
H11 H 0.3174 0.8842 0.6482 0.020 Uiso 1 1 d R
C12 C 0.2465(4) 0.7449(3) 0.75573(19) 0.0150(6) Uani 1 1 d .
C13 C 0.2498(4) 0.6207(3) 0.7926(2) 0.0188(6) Uani 1 1 d .
H13 H 0.2808 0.5570 0.7519 0.023 Uiso 1 1 d R
C14 C 0.2104(4) 0.5894(3) 0.8874(2) 0.0200(6) Uani 1 1 d .
H14 H 0.2137 0.5036 0.9113 0.024 Uiso 1 1 d R
C15 C 0.1646(4) 0.6795(3) 0.9482(2) 0.0202(6) Uani 1 1 d .
H15 H 0.1385 0.6571 1.0137 0.024 Uiso 1 1 d R
C16 C 0.1599(4) 0.8029(3) 0.9123(2) 0.0198(6) Uani 1 1 d .
H16 H 0.1268 0.8656 0.9531 0.024 Uiso 1 1 d R
C17 C 0.2005(4) 0.8353(3) 0.8183(2) 0.0169(6) Uani 1 1 d .
H17 H 0.1975 0.9215 0.7950 0.020 Uiso 1 1 d R
C18 C 0.4129(4) 0.7948(3) 0.3200(2) 0.0176(6) Uani 1 1 d .
O19 O 0.5852(3) 0.8560(2) 0.30690(14) 0.0221(5) Uani 1 1 d .
C20 C 0.2537(4) 0.8111(3) 0.25575(19) 0.0157(6) Uani 1 1 d .
C21 C 0.2947(4) 0.9212(3) 0.19406(19) 0.0175(6) Uani 1 1 d .
H21 H 0.4260 0.9818 0.1921 0.021 Uiso 1 1 d R
C22 C 0.1480(4) 0.9430(3) 0.13679(19) 0.0182(6) Uani 1 1 d .
H22 H 0.1763 1.0196 0.0952 0.022 Uiso 1 1 d R
C23 C -0.0407(4) 0.8528(3) 0.13891(18) 0.0156(6) Uani 1 1 d .
C24 C -0.0843(4) 0.7437(3) 0.19998(19) 0.0179(6) Uani 1 1 d .
H24 H -0.2155 0.6832 0.2032 0.021 Uiso 1 1 d R
C25 C 0.0637(4) 0.7231(3) 0.25833(19) 0.0165(6) Uani 1 1 d .
H25 H 0.0357 0.6468 0.3002 0.020 Uiso 1 1 d R
O26 O -0.1716(3) 0.8814(2) 0.07684(14) 0.0210(5) Uani 1 1 d .
C27 C -0.3631(4) 0.7867(3) 0.0688(2) 0.0254(7) Uani 1 1 d .
H27A H -0.4384 0.8196 0.0229 0.038 Uiso 1 1 d R
H27B H -0.3513 0.7020 0.0486 0.038 Uiso 1 1 d R
H27C H -0.4282 0.7755 0.1287 0.038 Uiso 1 1 d R
O28 O 0.3632(3) 0.54464(19) 0.25510(13) 0.0189(5) Uani 1 1 d .
C29 C 0.3018(4) 0.4655(3) 0.1720(2) 0.0220(7) Uani 1 1 d .
H29A H 0.3504 0.5188 0.1167 0.033 Uiso 1 1 d R
H29B H 0.3528 0.3901 0.1745 0.033 Uiso 1 1 d R
H29C H 0.1606 0.4342 0.1693 0.033 Uiso 1 1 d R
O30 O 0.1431(3) 0.15419(19) 0.46035(14) 0.0218(5) Uani 1 1 d .
C31 C 0.1401(5) 0.0646(3) 0.3841(2) 0.0228(7) Uani 1 1 d .
H31A H 0.0986 -0.0267 0.4064 0.034 Uiso 1 1 d R
H31B H 0.0492 0.0770 0.3367 0.034 Uiso 1 1 d R
H31C H 0.2690 0.0841 0.3573 0.034 Uiso 1 1 d R

loop_
_atom_site_aniso_label
_atom_site_aniso_U_11
_atom_site_aniso_U_22
_atom_site_aniso_U_33
_atom_site_aniso_U_23
_atom_site_aniso_U_13
_atom_site_aniso_U_12
O1 0.0233(11) 0.0146(10) 0.0128(10) 0.0010(8) 0.0009(8) 0.0044(8)
C2 0.0134(13) 0.0148(13) 0.0217(15) -0.0001(11) -0.0011(11) 0.0048(11)
C3 0.0189(15) 0.0163(14) 0.0170(14) 0.0026(11) -0.0003(11) 0.0047(12)
C4 0.0113(13) 0.0174(14) 0.0140(14) 0.0014(11) -0.0001(10) 0.0031(11)
C5 0.0123(13) 0.0143(13) 0.0182(14) -0.0003(11) -0.0008(11) 0.0035(11)
C6 0.0138(14) 0.0214(15) 0.0135(14) 0.0023(11) 0.0019(10) 0.0051(12)
C7 0.0194(15) 0.0187(14) 0.0151(14) -0.0008(11) 0.0018(11) 0.0067(12)
C8 0.0145(14) 0.0157(14) 0.0212(15) 0.0004(11) 0.0005(11) 0.0033(12)
C9 0.0170(14) 0.0172(14) 0.0142(14) 0.0033(11) 0.0007(11) 0.0036(12)
C10 0.0132(14) 0.0226(15) 0.0129(13) -0.0022(11) -0.0011(10) 0.0071(12)
C11 0.0170(14) 0.0138(13) 0.0176(14) 0.0012(11) 0.0007(11) 0.0036(11)
C12 0.0121(13) 0.0181(14) 0.0134(14) -0.0026(11) -0.0025(10) 0.0022(11)
C13 0.0215(15) 0.0176(14) 0.0186(15) -0.0027(11) 0.0005(11) 0.0079(12)
C14 0.0225(16) 0.0181(14) 0.0207(15) 0.0019(12) -0.0007(12) 0.0079(12)
C15 0.0177(15) 0.0261(16) 0.0150(14) 0.0017(12) -0.0010(11) 0.0039(12)
C16 0.0208(15) 0.0215(15) 0.0174(15) -0.0046(12) 0.0006(12) 0.0068(12)
C17 0.0180(14) 0.0140(14) 0.0183(14) -0.0002(11) -0.0004(11) 0.0042(12)
C18 0.0215(16) 0.0145(14) 0.0162(14) 0.0013(11) 0.0037(11) 0.0042(12)
O19 0.0149(11) 0.0237(11) 0.0246(12) 0.0049(9) 0.0012(8) 0.0010(9)
C20 0.0197(15) 0.0171(14) 0.0114(13) 0.0004(11) 0.0024(11) 0.0072(12)
C21 0.0176(15) 0.0168(14) 0.0166(14) 0.0008(11) 0.0036(11) 0.0028(12)
C22 0.0273(16) 0.0148(14) 0.0120(14) 0.0037(11) 0.0024(11) 0.0054(12)
C23 0.0202(15) 0.0185(14) 0.0104(13) -0.0039(11) -0.0004(11) 0.0091(12)
C24 0.0172(14) 0.0190(14) 0.0174(15) 0.0008(11) 0.0040(11) 0.0052(12)
C25 0.0208(15) 0.0161(14) 0.0131(14) 0.0053(11) 0.0057(11) 0.0061(12)
O26 0.0206(11) 0.0202(11) 0.0213(11) 0.0039(8) -0.0039(8) 0.0051(9)
C27 0.0194(16) 0.0303(17) 0.0253(17) 0.0047(13) -0.0020(12) 0.0058(14)
O28 0.0246(11) 0.0187(10) 0.0125(10) 0.0008(8) 0.0022(8) 0.0049(9)
C29 0.0208(15) 0.0305(17) 0.0140(14) 0.0004(12) 0.0009(11) 0.0066(13)
O30 0.0322(12) 0.0132(10) 0.0182(11) -0.0012(8) 0.0025(9) 0.0040(9)
C31 0.0301(17) 0.0152(14) 0.0223(16) -0.0010(12) 0.0017(13) 0.0058(13)

loop_
_atom_type_symbol
_atom_type_description
_atom_type_scat_dispersion_real
_atom_type_scat_dispersion_imag
_atom_type_scat_source
C C 0.0033 0.0016 'International Tables Vol C Tables 4.2.6.8 and 6.1.1.4'
H H 0.0000 0.0000 'International Tables Vol C Tables 4.2.6.8 and 6.1.1.4'
O O 0.0106 0.0060 'International Tables Vol C Tables 4.2.6.8 and 6.1.1.4'

loop_
_geom_angle_atom_site_label_1
_geom_angle_atom_site_label_2
_geom_angle_atom_site_label_3
_geom_angle
C10 O1 C2 120.4(2)
C11 C2 O1 119.3(3)
C11 C2 C3 122.8(3)
O1 C2 C3 118.0(2)
C4 C3 C2 123.2(3)
C4 C3 H3 118.2
C2 C3 H3 118.6
C3 C4 C5 118.4(2)
C3 C4 C18 116.5(2)
C5 C4 C18 125.1(2)
C10 C5 C6 116.6(2)
C10 C5 C4 118.2(2)
C6 C5 C4 125.2(2)
O28 C6 C7 122.9(3)
O28 C6 C5 115.1(2)
C7 C6 C5 122.0(3)
C6 C7 C8 118.9(3)
C6 C7 H7 120.7
C8 C7 H7 120.4
O30 C8 C9 115.0(2)
O30 C8 C7 124.2(3)
C9 C8 C7 120.8(3)
C10 C9 C8 118.9(3)
C10 C9 H9 120.8
C8 C9 H9 120.3
C9 C10 O1 115.4(2)
C9 C10 C5 122.8(3)
O1 C10 C5 121.8(2)
C2 C11 C12 131.0(3)
C2 C11 H11 114.4
C12 C11 H11 114.7
C13 C12 C17 117.4(2)
C13 C12 C11 125.2(3)
C17 C12 C11 117.4(2)
C14 C13 C12 120.6(3)
C14 C13 H13 119.9
C12 C13 H13 119.4
C13 C14 C15 121.3(3)
C13 C14 H14 119.3
C15 C14 H14 119.4
C16 C15 C14 118.6(3)
C16 C15 H15 120.7
C14 C15 H15 120.7
C17 C16 C15 120.5(3)
C17 C16 H16 119.9
C15 C16 H16 119.6
C16 C17 C12 121.6(3)
C16 C17 H17 119.2
C12 C17 H17 119.2
O19 C18 C20 121.7(2)
O19 C18 C4 119.8(3)
C20 C18 C4 118.0(2)
C25 C20 C21 119.1(3)
C25 C20 C18 121.9(2)
C21 C20 C18 118.9(3)
C22 C21 C20 120.4(3)
C22 C21 H21 120.5
C20 C21 H21 119.1
C21 C22 C23 119.9(3)
C21 C22 H22 120.2
C23 C22 H22 120.0
O26 C23 C24 124.7(3)
O26 C23 C22 114.8(2)
C24 C23 C22 120.5(3)
C23 C24 C25 119.3(3)
C23 C24 H24 120.7
C25 C24 H24 120.0
C20 C25 C24 120.7(3)
C20 C25 H25 119.2
C24 C25 H25 120.1
C23 O26 C27 117.9(2)
O26 C27 H27A 108.8
O26 C27 H27B 109.6
H27A C27 H27B 109.5
O26 C27 H27C 110.0
H27A C27 H27C 109.5
H27B C27 H27C 109.5
C6 O28 C29 116.4(2)
O28 C29 H29A 109.9
O28 C29 H29B 109.2
H29A C29 H29B 109.5
O28 C29 H29C 109.3
H29A C29 H29C 109.5
H29B C29 H29C 109.5
C8 O30 C31 117.7(2)
O30 C31 H31A 110.1
O30 C31 H31B 108.3
H31A C31 H31B 109.5
O30 C31 H31C 110.0
H31A C31 H31C 109.5
H31B C31 H31C 109.5

loop_
_geom_bond_atom_site_label_1
_geom_bond_atom_site_label_2
_geom_bond_distance
O1 C10 1.385(3)
O1 C2 1.386(3)
C2 C11 1.357(4)
C2 C3 1.431(4)
C3 C4 1.347(4)
C3 H3 0.9601
C4 C5 1.457(4)
C4 C18 1.511(4)
C5 C10 1.400(4)
C5 C6 1.408(4)
C6 O28 1.373(3)
C6 C7 1.387(4)
C7 C8 1.393(4)
C7 H7 0.9600
C8 O30 1.357(3)
C8 C9 1.393(4)
C9 C10 1.373(4)
C9 H9 0.9600
C11 C12 1.456(4)
C11 H11 0.9600
C12 C13 1.398(4)
C12 C17 1.411(4)
C13 C14 1.389(4)
C13 H13 0.9600
C14 C15 1.392(4)
C14 H14 0.9600
C15 C16 1.388(4)
C15 H15 0.9600
C16 C17 1.381(4)
C16 H16 0.9600
C17 H17 0.9600
C18 O19 1.217(3)
C18 C20 1.491(4)
C20 C25 1.391(4)
C20 C21 1.396(4)
C21 C22 1.383(4)
C21 H21 0.9600
C22 C23 1.392(4)
C22 H22 0.9600
C23 O26 1.366(3)
C23 C24 1.383(4)
C24 C25 1.394(4)
C24 H24 0.9599
C25 H25 0.9600
O26 C27 1.430(4)
C27 H27A 0.9600
C27 H27B 0.9600
C27 H27C 0.9600
O28 C29 1.433(3)
C29 H29A 0.9600
C29 H29B 0.9600
C29 H29C 0.9600
O30 C31 1.433(3)
C31 H31A 0.9600
C31 H31B 0.9600
C31 H31C 0.9600

loop_
_geom_torsion_atom_site_label_1
_geom_torsion_atom_site_label_2
_geom_torsion_atom_site_label_3
_geom_torsion_atom_site_label_4
_geom_torsion
C10 O1 C2 C11 177.3(2)
C10 O1 C2 C3 -2.3(4)
C11 C2 C3 C4 -178.9(3)
O1 C2 C3 C4 0.8(4)
C2 C3 C4 C5 0.6(4)
C2 C3 C4 C18 -178.8(3)
C3 C4 C5 C10 -0.4(4)
C18 C4 C5 C10 179.0(3)
C3 C4 C5 C6 -179.9(3)
C18 C4 C5 C6 -0.5(4)
C10 C5 C6 O28 -176.8(2)
C4 C5 C6 O28 2.7(4)
C10 C5 C6 C7 2.0(4)
C4 C5 C6 C7 -178.5(3)
O28 C6 C7 C8 177.9(3)
C5 C6 C7 C8 -0.8(4)
C6 C7 C8 O30 178.6(3)
C6 C7 C8 C9 -1.2(4)
O30 C8 C9 C10 -177.9(2)
C7 C8 C9 C10 1.9(4)
C8 C9 C10 O1 179.7(2)
C8 C9 C10 C5 -0.6(4)
C2 O1 C10 C9 -177.7(2)
C2 O1 C10 C5 2.6(4)
C6 C5 C10 C9 -1.3(4)
C4 C5 C10 C9 179.1(3)
C6 C5 C10 O1 178.3(2)
C4 C5 C10 O1 -1.2(4)
O1 C2 C11 C12 1.8(5)
C3 C2 C11 C12 -178.6(3)
C2 C11 C12 C13 16.4(5)
C2 C11 C12 C17 -164.6(3)
C17 C12 C13 C14 -0.5(4)
C11 C12 C13 C14 178.6(3)
C12 C13 C14 C15 0.7(4)
C13 C14 C15 C16 -0.3(4)
C14 C15 C16 C17 -0.2(4)
C15 C16 C17 C12 0.4(4)
C13 C12 C17 C16 -0.1(4)
C11 C12 C17 C16 -179.2(3)
C3 C4 C18 O19 76.3(4)
C5 C4 C18 O19 -103.1(3)
C3 C4 C18 C20 -96.4(3)
C5 C4 C18 C20 84.3(3)
O19 C18 C20 C25 166.7(3)
C4 C18 C20 C25 -20.8(4)
O19 C18 C20 C21 -16.0(4)
C4 C18 C20 C21 156.5(2)
C25 C20 C21 C22 0.4(4)
C18 C20 C21 C22 -176.9(3)
C20 C21 C22 C23 -1.6(4)
C21 C22 C23 O26 -177.6(2)
C21 C22 C23 C24 2.0(4)
O26 C23 C24 C25 178.3(3)
C22 C23 C24 C25 -1.3(4)
C21 C20 C25 C24 0.3(4)
C18 C20 C25 C24 177.5(3)
C23 C24 C25 C20 0.1(4)
C24 C23 O26 C27 -5.2(4)
C22 C23 O26 C27 174.3(2)
C7 C6 O28 C29 22.3(4)
C5 C6 O28 C29 -158.9(2)
C9 C8 O30 C31 -178.4(2)
C7 C8 O30 C31 1.8(4)

loop_
_cod_related_entry_id
_cod_related_entry_database
_cod_related_entry_code
1 ChemSpider 21200011
